data_4124916
loop_
_publ_author_name
'Kong, Wei-Jun'
'Liu, Yue-Jin'
'Xu, Hui'
'Chen, Yan-Qiao'
'Dai, Hui-Xiong'
'Yu, Jin-Quan'

_publ_section_title
;
 Pd-Catalyzed \a-Selective C-H Functionalization of Olefins: En Route to
 4-Imino-\b-Lactams.
;
_journal_issue 7
_journal_name_full 'Journal of the American Chemical Society'
_journal_page_first 2146
_journal_page_last 2149
_journal_paper_doi 10.1021/jacs.5b13353
_journal_volume 138
_journal_year 2016
_chemical_formula_sum 'C15 H18 N2 O2'
_chemical_formula_weight 258.31
_chemical_name_systematic
; 
 ? 
;
_space_group_crystal_system monoclinic
_space_group_IT_number 11
_space_group_name_Hall '-P 2yb'
_space_group_name_H-M_alt 'P 1 21/m 1'
_symmetry_space_group_name_Hall '-P 2yb'
_symmetry_space_group_name_H-M 'P 1 21/m 1'
_atom_sites_solution_hydrogens mixed
_audit_creation_method SHELXL-2013
_cell_angle_alpha 90
_cell_angle_beta 117.339(3)
_cell_angle_gamma 90
_cell_formula_units_Z 2
_cell_length_a 10.3100(18)
_cell_length_b 7.0317(13)
_cell_length_c 10.730(2)
_cell_measurement_reflns_used 1335
_cell_measurement_temperature 293(2)
_cell_measurement_theta_max 55.940
_cell_measurement_theta_min 4.537
_cell_volume 691.0(2)
_computing_cell_refinement 'Bruker SMART'
_computing_data_collection 'Bruker SMART'
_computing_data_reduction 'Bruker SHELXTL'
_computing_molecular_graphics 'Bruker SHELXTL'
_computing_publication_material 'Bruker SHELXTL'
_computing_structure_refinement 'SHELXL-2013 (Sheldrick, 2013)'
_computing_structure_solution 'Bruker SHELXTL'
_diffrn_ambient_temperature 293(2)
_diffrn_measured_fraction_theta_full 0.996
_diffrn_measured_fraction_theta_max 0.996
_diffrn_measurement_device_type 'CCD area detector'
_diffrn_measurement_method 'phi and omega scans'
_diffrn_radiation_type MoK\a
_diffrn_radiation_wavelength 0.71073
_diffrn_reflns_av_R_equivalents 0.0422
_diffrn_reflns_av_unetI/netI 0.0447
_diffrn_reflns_laue_measured_fraction_full 0.996
_diffrn_reflns_laue_measured_fraction_max 0.996
_diffrn_reflns_limit_h_max 12
_diffrn_reflns_limit_h_min -11
_diffrn_reflns_limit_k_max 8
_diffrn_reflns_limit_k_min -8
_diffrn_reflns_limit_l_max 6
_diffrn_reflns_limit_l_min -12
_diffrn_reflns_number 3899
_diffrn_reflns_point_group_measured_fraction_full 0.996
_diffrn_reflns_point_group_measured_fraction_max 0.996
_diffrn_reflns_theta_full 25.242
_diffrn_reflns_theta_max 25.498
_diffrn_reflns_theta_min 2.137
_exptl_absorpt_coefficient_mu 0.083
_exptl_absorpt_correction_T_max 0.7457
_exptl_absorpt_correction_T_min 0.6245
_exptl_absorpt_correction_type multi-scan
_exptl_absorpt_process_details sadabs
_exptl_crystal_colour colorless
_exptl_crystal_density_diffrn 1.241
_exptl_crystal_description prismatic
_exptl_crystal_F_000 276
_exptl_crystal_size_max 0.175
_exptl_crystal_size_mid 0.134
_exptl_crystal_size_min 0.086
_refine_diff_density_max 0.216
_refine_diff_density_min -0.213
_refine_diff_density_rms 0.071
_refine_ls_extinction_coef 0.109(15)
_refine_ls_extinction_expression Fc^*^=kFc[1+0.001xFc^2^\l^3^/sin(2\q)]^-1/4^
_refine_ls_extinction_method SHELXL
_refine_ls_goodness_of_fit_ref 1.048
_refine_ls_hydrogen_treatment constr
_refine_ls_matrix_type full
_refine_ls_number_parameters 115
_refine_ls_number_reflns 1401
_refine_ls_number_restraints 0
_refine_ls_restrained_S_all 1.048
_refine_ls_R_factor_all 0.0620
_refine_ls_R_factor_gt 0.0538
_refine_ls_shift/su_max 0.000
_refine_ls_shift/su_mean 0.000
_refine_ls_structure_factor_coef Fsqd
_refine_ls_weighting_details 'w=1/[\s^2^(Fo^2^)+(0.0909P)^2^+0.0388P] where P=(Fo^2^+2Fc^2^)/3'
_refine_ls_weighting_scheme calc
_refine_ls_wR_factor_gt 0.1389
_refine_ls_wR_factor_ref 0.1488
_reflns_Friedel_coverage 0.000
_reflns_number_gt 1128
_reflns_number_total 1401
_reflns_threshold_expression 'I > 2\s(I)'
_cod_data_source_file ja5b13353_si_004.cif
_cod_data_source_block cd214701
_cod_depositor_comments 'Adding full bibliography for 4124916--4124918.cif.'
_cod_database_code 4124916
_shelx_space_group_comment
; 
The symmetry employed for this shelxl refinement is uniquely defined 
by the following loop, which should always be used as a source of 
symmetry information in preference to the above space-group names. 
They are only intended as comments. 
;
_shelxl_version_number 2013-4

loop_
_space_group_symop_operation_xyz
'x, y, z'
'-x, y+1/2, -z'
'-x, -y, -z'
'x, -y-1/2, z'

loop_
_atom_site_label
_atom_site_type_symbol
_atom_site_fract_x
_atom_site_fract_y
_atom_site_fract_z
_atom_site_U_iso_or_equiv
_atom_site_adp_type
_atom_site_occupancy
_atom_site_site_symmetry_order
_atom_site_calc_flag
_atom_site_refinement_flags_posn
_atom_site_refinement_flags_adp
_atom_site_refinement_flags_occupancy
O1 O -0.01283(16) 0.7500 0.20078(15) 0.0671(5) Uani 1 2 d S T P
O2 O -0.21734(14) 0.7500 0.00016(15) 0.0560(5) Uani 1 2 d S T P
N1 N 0.22566(17) 0.7500 -0.03719(17) 0.0465(5) Uani 1 2 d S T P
N2 N 0.23930(18) 0.7500 0.18396(17) 0.0533(5) Uani 1 2 d S T P
H2A H 0.1903 0.7500 0.2331 0.064 Uiso 1 2 d R U P
C1 C 0.1434(2) 0.7500 -0.1791(2) 0.0442(5) Uani 1 2 d S T P
C2 C 0.2143(3) 0.7500 -0.2648(2) 0.0568(6) Uani 1 2 d S T P
H2 H 0.3158 0.7500 -0.2235 0.068 Uiso 1 2 calc R U P
C3 C 0.1360(3) 0.7500 -0.4067(3) 0.0689(7) Uani 1 2 d S T P
H3 H 0.1848 0.7500 -0.4612 0.083 Uiso 1 2 calc R U P
C4 C -0.0150(3) 0.7500 -0.4720(2) 0.0747(8) Uani 1 2 d S T P
H4 H -0.0668 0.7500 -0.5694 0.090 Uiso 1 2 calc R U P
C5 C -0.0874(3) 0.7500 -0.3931(2) 0.0660(7) Uani 1 2 d S T P
H5 H -0.1889 0.7500 -0.4371 0.079 Uiso 1 2 calc R U P
C6 C -0.0104(2) 0.7500 -0.2459(2) 0.0473(5) Uani 1 2 d S T P
C7 C -0.0782(2) 0.7500 -0.1578(2) 0.0461(5) Uani 1 2 d S T P
H7 H -0.1796 0.7500 -0.1979 0.055 Uiso 1 2 calc R U P
C8 C 0.0010(2) 0.7500 -0.01577(19) 0.0410(5) Uani 1 2 d S T P
C9 C 0.1597(2) 0.7500 0.0434(2) 0.0419(5) Uani 1 2 d S T P
C10 C -0.0726(2) 0.7500 0.0746(2) 0.0446(5) Uani 1 2 d S T P
C11 C -0.2980(2) 0.7500 0.0798(2) 0.0608(6) Uani 1 2 d S T P
H11A H -0.2544 0.6613 0.1560 0.091 Uiso 0.5 1 calc R U P
H11B H -0.3973 0.7135 0.0201 0.091 Uiso 0.5 1 calc R U P
H11C H -0.2961 0.8751 0.1164 0.091 Uiso 0.5 1 calc R U P
C12 C 0.3992(2) 0.7500 0.2683(2) 0.0489(5) Uani 1 2 d S T P
C13 C 0.4247(3) 0.7500 0.4197(2) 0.0647(6) Uani 1 2 d S T P
H13A H 0.5273 0.7500 0.4815 0.097 Uiso 1 2 d R U P
H13B H 0.3732 0.6454 0.4340 0.097 Uiso 0.5 1 d R U P
H13C H 0.3898 0.8673 0.4391 0.097 Uiso 0.5 1 d R U P
C14 C 0.46600(16) 0.9276(2) 0.24043(17) 0.0632(5) Uani 1 1 d . . .
H14A H 0.4485 0.9279 0.1445 0.095 Uiso 1 1 calc R U .
H14B H 0.5693 0.9286 0.3013 0.095 Uiso 1 1 calc R U .
H14C H 0.4225 1.0384 0.2579 0.095 Uiso 1 1 calc R U .

loop_
_atom_site_aniso_label
_atom_site_aniso_U_11
_atom_site_aniso_U_22
_atom_site_aniso_U_33
_atom_site_aniso_U_23
_atom_site_aniso_U_13
_atom_site_aniso_U_12
O1 0.0554(9) 0.1098(13) 0.0430(9) 0.000 0.0285(8) 0.000
O2 0.0448(8) 0.0772(11) 0.0538(9) 0.000 0.0295(7) 0.000
N1 0.0438(9) 0.0578(10) 0.0416(9) 0.000 0.0227(8) 0.000
N2 0.0414(9) 0.0827(13) 0.0372(9) 0.000 0.0191(8) 0.000
C1 0.0528(11) 0.0412(10) 0.0434(11) 0.000 0.0262(9) 0.000
C2 0.0602(13) 0.0658(14) 0.0565(13) 0.000 0.0372(11) 0.000
C3 0.0879(18) 0.0812(17) 0.0562(14) 0.000 0.0491(14) 0.000
C4 0.0842(18) 0.102(2) 0.0409(12) 0.000 0.0310(13) 0.000
C5 0.0584(13) 0.0913(17) 0.0426(12) 0.000 0.0182(11) 0.000
C6 0.0525(11) 0.0497(11) 0.0410(11) 0.000 0.0228(9) 0.000
C7 0.0410(10) 0.0531(11) 0.0437(11) 0.000 0.0190(9) 0.000
C8 0.0443(10) 0.0391(10) 0.0433(11) 0.000 0.0232(9) 0.000
C9 0.0429(10) 0.0438(10) 0.0415(10) 0.000 0.0215(8) 0.000
C10 0.0469(11) 0.0440(10) 0.0470(11) 0.000 0.0250(9) 0.000
C11 0.0522(12) 0.0776(15) 0.0672(14) 0.000 0.0399(11) 0.000
C12 0.0404(10) 0.0626(13) 0.0416(11) 0.000 0.0169(9) 0.000
C13 0.0544(12) 0.0917(17) 0.0419(12) 0.000 0.0168(10) 0.000
C14 0.0570(9) 0.0719(11) 0.0571(9) -0.0012(8) 0.0233(8) -0.0078(7)

loop_
_atom_type_symbol
_atom_type_description
_atom_type_scat_dispersion_real
_atom_type_scat_dispersion_imag
_atom_type_scat_source
C C 0.0033 0.0016 'International Tables Vol C Tables 4.2.6.8 and 6.1.1.4'
H H 0.0000 0.0000 'International Tables Vol C Tables 4.2.6.8 and 6.1.1.4'
N N 0.0061 0.0033 'International Tables Vol C Tables 4.2.6.8 and 6.1.1.4'
O O 0.0106 0.0060 'International Tables Vol C Tables 4.2.6.8 and 6.1.1.4'

loop_
_geom_angle_atom_site_label_1
_geom_angle_atom_site_label_2
_geom_angle_atom_site_label_3
_geom_angle
_geom_angle_site_symmetry_1
_geom_angle_site_symmetry_3
C10 O2 C11 115.94(16) . .
C9 N1 C1 119.18(16) . .
C9 N2 C12 128.57(16) . .
C9 N2 H2A 116.6 . .
C12 N2 H2A 114.8 . .
N1 C1 C6 123.21(17) . .
N1 C1 C2 119.00(18) . .
C6 C1 C2 117.79(19) . .
C3 C2 C1 120.7(2) . .
C3 C2 H2 119.7 . .
C1 C2 H2 119.7 . .
C2 C3 C4 121.4(2) . .
C2 C3 H3 119.3 . .
C4 C3 H3 119.3 . .
C5 C4 C3 119.7(2) . .
C5 C4 H4 120.1 . .
C3 C4 H4 120.1 . .
C4 C5 C6 120.7(2) . .
C4 C5 H5 119.6 . .
C6 C5 H5 119.6 . .
C5 C6 C1 119.71(19) . .
C5 C6 C7 123.7(2) . .
C1 C6 C7 116.54(18) . .
C8 C7 C6 121.61(18) . .
C8 C7 H7 119.2 . .
C6 C7 H7 119.2 . .
C7 C8 C9 117.70(18) . .
C7 C8 C10 120.64(17) . .
C9 C8 C10 121.66(17) . .
N1 C9 N2 120.00(16) . .
N1 C9 C8 121.77(17) . .
N2 C9 C8 118.23(17) . .
O1 C10 O2 122.01(17) . .
O1 C10 C8 125.83(18) . .
O2 C10 C8 112.16(16) . .
O2 C11 H11A 109.5 . .
O2 C11 H11B 109.5 . .
H11A C11 H11B 109.5 . .
O2 C11 H11C 109.5 . .
H11A C11 H11C 109.5 . .
H11B C11 H11C 109.5 . .
N2 C12 C14 111.09(10) . 4_575
N2 C12 C14 111.09(10) . .
C14 C12 C14 110.41(17) 4_575 .
N2 C12 C13 104.60(16) . .
C14 C12 C13 109.74(11) 4_575 .
C14 C12 C13 109.75(11) . .
C12 C13 H13A 109.5 . .
C12 C13 H13B 109.5 . .
H13A C13 H13B 114.0 . .
C12 C13 H13C 109.5 . .
H13A C13 H13C 104.8 . .
H13B C13 H13C 109.5 . .
C12 C14 H14A 109.5 . .
C12 C14 H14B 109.5 . .
H14A C14 H14B 109.5 . .
C12 C14 H14C 109.5 . .
H14A C14 H14C 109.5 . .
H14B C14 H14C 109.5 . .

loop_
_geom_bond_atom_site_label_1
_geom_bond_atom_site_label_2
_geom_bond_distance
_geom_bond_site_symmetry_2
O1 C10 1.202(2) .
O2 C10 1.330(2) .
O2 C11 1.440(2) .
N1 C9 1.323(2) .
N1 C1 1.361(3) .
N2 C9 1.346(2) .
N2 C12 1.472(2) .
N2 H2A 0.8816 .
C1 C6 1.408(3) .
C1 C2 1.414(3) .
C2 C3 1.357(3) .
C2 H2 0.9300 .
C3 C4 1.382(4) .
C3 H3 0.9300 .
C4 C5 1.362(3) .
C4 H4 0.9300 .
C5 C6 1.404(3) .
C5 H5 0.9300 .
C6 C7 1.411(3) .
C7 C8 1.359(3) .
C7 H7 0.9300 .
C8 C9 1.458(3) .
C8 C10 1.481(3) .
C11 H11A 0.9600 .
C11 H11B 0.9600 .
C11 H11C 0.9600 .
C12 C14 1.5206(19) 4_575
C12 C14 1.5206(19) .
C12 C13 1.522(3) .
C13 H13A 0.9559 .
C13 H13B 0.9600 .
C13 H13C 0.9600 .
C14 H14A 0.9600 .
C14 H14B 0.9600 .
C14 H14C 0.9600 .

loop_
_geom_hbond_atom_site_label_D
_geom_hbond_atom_site_label_H
_geom_hbond_atom_site_label_A
_geom_hbond_distance_DH
_geom_hbond_distance_HA
_geom_hbond_distance_DA
_geom_hbond_angle_DHA
N2 H2A O1 0.88 1.96 2.687(2) 138.9
C14 H14A N1 0.96 2.55 3.129(2) 118.5

loop_
_geom_torsion_atom_site_label_1
_geom_torsion_atom_site_label_2
_geom_torsion_atom_site_label_3
_geom_torsion_atom_site_label_4
_geom_torsion
_geom_torsion_site_symmetry_4
C9 N1 C1 C6 0.000(0) .
C9 N1 C1 C2 180.000(0) .
N1 C1 C2 C3 180.000(1) .
C6 C1 C2 C3 0.000(1) .
C1 C2 C3 C4 0.000(1) .
C2 C3 C4 C5 0.000(1) .
C3 C4 C5 C6 0.000(1) .
C4 C5 C6 C1 0.000(1) .
C4 C5 C6 C7 180.000(1) .
N1 C1 C6 C5 180.000(0) .
C2 C1 C6 C5 0.000(1) .
N1 C1 C6 C7 0.000(0) .
C2 C1 C6 C7 180.000(0) .
C5 C6 C7 C8 180.000(0) .
C1 C6 C7 C8 0.000(0) .
C6 C7 C8 C9 0.000(0) .
C6 C7 C8 C10 180.000(0) .
C1 N1 C9 N2 180.000(0) .
C1 N1 C9 C8 0.000(0) .
C12 N2 C9 N1 0.000(0) .
C12 N2 C9 C8 180.000(0) .
C7 C8 C9 N1 0.000(0) .
C10 C8 C9 N1 180.0 .
C7 C8 C9 N2 180.000(0) .
C10 C8 C9 N2 0.000(0) .
C11 O2 C10 O1 0.000(0) .
C11 O2 C10 C8 180.0 .
C7 C8 C10 O1 180.000(0) .
C9 C8 C10 O1 0.000(0) .
C7 C8 C10 O2 0.000(0) .
C9 C8 C10 O2 180.0 .
C9 N2 C12 C14 -61.66(12) 4_575
C9 N2 C12 C14 61.66(12) .
C9 N2 C12 C13 180.000(0) .
